data_1570001
loop_
_publ_author_name
'Mitchell, Travis B.'
'Zhang, Xiaotong'
'Jerozal, Ronald T.'
'Chen, Yu Sheng'
'Wang, SuYin'
'Benedict, Jason B.'

_publ_section_title
;
 Development of a scalar-based geometric parameterization approach for the
 crystal structure landscape of dithienylethene-based crystalline solids.
;
_journal_coeditor_code YC5044
_journal_issue 6
_journal_name_full IUCrJ
_journal_paper_doi 10.1107/S2052252523008060
_journal_volume 10
_journal_year 2023
_chemical_formula_moiety 'C82 H60 N4 O5 S4 Zn'
_chemical_formula_sum 'C82 H60 N4 O5 S4 Zn'
_chemical_formula_weight 1374.95
_space_group_crystal_system triclinic
_space_group_IT_number 2
_space_group_name_Hall '-P 1'
_space_group_name_H-M_alt 'P -1'
_atom_sites_solution_hydrogens geom
_atom_sites_solution_primary dual
_audit_creation_date 2022-04-13
_audit_creation_method
;
Olex2 1.5
(compiled 2022.04.07 svn.rca3783a0 for OlexSys, GUI svn.r6498)
;
_cell_angle_alpha 98.124(2)
_cell_angle_beta 104.400(2)
_cell_angle_gamma 117.968(2)
_cell_formula_units_Z 2
_cell_length_a 14.2712(9)
_cell_length_b 14.7916(9)
_cell_length_c 19.2839(12)
_cell_measurement_reflns_used 9325
_cell_measurement_temperature 90.00
_cell_measurement_theta_max 27.92
_cell_measurement_theta_min 2.26
_cell_volume 3320.3(4)
_computing_cell_refinement 'SAINT V8.40B (Bruker AXS, 2016)'
_computing_data_reduction 'SAINT V8.40B (Bruker AXS, 2016)'
_computing_molecular_graphics 'Olex2 1.5 (Dolomanov et al., 2009)'
_computing_publication_material 'Olex2 1.5 (Dolomanov et al., 2009)'
_computing_structure_refinement 'SHELXL 2019/2 (Sheldrick, 2015)'
_computing_structure_solution 'SHELXT 2018/2 (Sheldrick, 2018)'
_diffrn_ambient_temperature 90.00
_diffrn_measured_fraction_theta_full 1.000
_diffrn_measured_fraction_theta_max 1.000
_diffrn_measurement_device_type 'Bruker APEX-II CCD'
_diffrn_measurement_method '\f and \w scans'
_diffrn_radiation_type MoK\a
_diffrn_radiation_wavelength 0.71073
_diffrn_reflns_av_R_equivalents 0.0467
_diffrn_reflns_av_unetI/netI 0.0693
_diffrn_reflns_Laue_measured_fraction_full 1.000
_diffrn_reflns_Laue_measured_fraction_max 1.000
_diffrn_reflns_limit_h_max 18
_diffrn_reflns_limit_h_min -19
_diffrn_reflns_limit_k_max 19
_diffrn_reflns_limit_k_min -17
_diffrn_reflns_limit_l_max 19
_diffrn_reflns_limit_l_min -25
_diffrn_reflns_number 41065
_diffrn_reflns_point_group_measured_fraction_full 1.000
_diffrn_reflns_point_group_measured_fraction_max 1.000
_diffrn_reflns_theta_full 25.242
_diffrn_reflns_theta_max 28.282
_diffrn_reflns_theta_min 1.635
_diffrn_source_current 24.0
_diffrn_source_power 1.2
_diffrn_source_voltage 50.0
_diffrn_standards_number 0
_exptl_absorpt_coefficient_mu 0.555
_exptl_absorpt_correction_T_max 0.7461
_exptl_absorpt_correction_T_min 0.6791
_exptl_absorpt_correction_type multi-scan
_exptl_absorpt_process_details
;
SADABS-2016/2 (Bruker,2016/2) was used for absorption correction.
wR2(int) was 0.1237 before and 0.0537 after correction.
The Ratio of minimum to maximum transmission is 0.9102.
The \l/2 correction factor is Not present.
;
_exptl_crystal_colour colourless
_exptl_crystal_colour_primary colourless
_exptl_crystal_density_diffrn 1.375
_exptl_crystal_description needle
_exptl_crystal_F_000 1428
_exptl_crystal_size_max 0.14
_exptl_crystal_size_mid 0.02
_exptl_crystal_size_min 0.01
_refine_diff_density_max 0.455
_refine_diff_density_min -0.484
_refine_diff_density_rms 0.072
_refine_ls_extinction_method none
_refine_ls_goodness_of_fit_ref 1.014
_refine_ls_hydrogen_treatment mixed
_refine_ls_matrix_type full
_refine_ls_number_parameters 873
_refine_ls_number_reflns 16450
_refine_ls_number_restraints 0
_refine_ls_restrained_S_all 1.014
_refine_ls_R_factor_all 0.0744
_refine_ls_R_factor_gt 0.0446
_refine_ls_shift/su_max 0.001
_refine_ls_shift/su_mean 0.000
_refine_ls_structure_factor_coef Fsqd
_refine_ls_weighting_details 'w=1/[\s^2^(Fo^2^)+(0.0360P)^2^+1.4334P] where P=(Fo^2^+2Fc^2^)/3'
_refine_ls_weighting_scheme calc
_refine_ls_wR_factor_gt 0.0888
_refine_ls_wR_factor_ref 0.0991
_reflns_Friedel_coverage 0.000
_reflns_number_gt 11914
_reflns_number_total 16450
_reflns_threshold_expression 'I > 2\s(I)'
_cod_data_source_file yc5044.cif
_cod_data_source_block dte-14
_cod_database_code 1570001
_shelx_shelxl_version_number 2019/2
_shelx_space_group_comment
;
The symmetry employed for this shelxl refinement is uniquely defined
by the following loop, which should always be used as a source of
symmetry information in preference to the above space-group names.
They are only intended as comments.
;
_shelx_estimated_absorpt_t_max 0.994
_shelx_estimated_absorpt_t_min 0.926
_olex2_refinement_description
;
1. Fixed Uiso
 At 1.2 times of:
  All C(H) groups
 At 1.5 times of:
  All C(H,H,H) groups
2.a Aromatic/amide H refined with riding coordinates:
 C3(H3), C4(H4), C5(H5), C6(H6), C7(H7), C9(H9), C14(H14), C15(H15), C16(H16),
 C17(H17), C20(H20), C21(H21), C22(H22), C23(H23), C24(H24), C26(H26), C31(H31),
  C32(H32), C33(H33), C34(H34), C37(H37), C38(H38), C39(H39), C40(H40),
 C41(H41), C43(H43), C48(H48), C49(H49), C50(H50), C51(H51), C54(H54), C55(H55),
  C56(H56), C57(H57), C58(H58), C60(H60), C65(H65), C66(H66), C67(H67),
 C68(H68), C70(H70), C71(H71), C73(H73), C74(H74), C77(H77), C78(H78), C80(H80),
  C81(H81)
2.b Idealised Me refined as rotating group with stretchable bonds:
 C12(H12A,H12B,H12C), C29(H29A,H29B,H29C), C46(H46A,H46B,H46C), C63(H63A,H63B,
 H63C)
;
_olex2_submission_special_instructions 'No special instructions were received'

loop_
_space_group_symop_operation_xyz
'x, y, z'
'-x, -y, -z'

loop_
_atom_site_label
_atom_site_type_symbol
_atom_site_fract_x
_atom_site_fract_y
_atom_site_fract_z
_atom_site_U_iso_or_equiv
_atom_site_adp_type
_atom_site_occupancy
_atom_site_site_symmetry_order
_atom_site_calc_flag
_atom_site_refinement_flags_posn
_atom_site_refinement_flags_adp
_atom_site_refinement_flags_occupancy
_atom_site_disorder_assembly
_atom_site_disorder_group
Zn1 Zn 0.61425(2) -0.02027(2) 0.31880(2) 0.01156(6) Uani 1 1 d . . . . .
S1 S 0.57310(5) -0.11665(5) -0.08197(3) 0.01755(12) Uani 1 1 d . . . . .
S2 S 0.90876(5) 0.39168(5) 0.04897(3) 0.02368(13) Uani 1 1 d . . . . .
S3 S 0.87073(5) 0.57237(4) 0.47846(3) 0.01569(12) Uani 1 1 d . . . . .
S4 S 0.83507(5) 0.43429(4) 0.73718(3) 0.01831(12) Uani 1 1 d . . . . .
O1 O 0.51238(14) -0.07504(13) 0.38157(10) 0.0236(4) Uani 1 1 d . . . . .
O2 O 0.42029(14) -0.09369(13) 0.26554(10) 0.0242(4) Uani 1 1 d . . . . .
O3 O 0.02100(13) -0.26509(12) 0.39696(9) 0.0203(4) Uani 1 1 d . . . . .
O4 O -0.22448(13) 0.00233(12) 0.37492(8) 0.0178(3) Uani 1 1 d . . . . .
O5 O -0.36888(13) -0.16196(12) 0.31151(9) 0.0190(3) Uani 1 1 d . . . . .
N1 N 0.63085(15) -0.01824(14) 0.21446(10) 0.0130(4) Uani 1 1 d . . . . .
N2 N 0.49595(19) 0.3369(2) -0.07438(13) 0.0369(6) Uani 1 1 d . . . . .
N3 N 0.66189(15) 0.14022(14) 0.36232(9) 0.0129(4) Uani 1 1 d . . . . .
N4 N 1.28917(16) 0.67255(16) 0.79088(11) 0.0231(4) Uani 1 1 d . . . . .
C1 C 0.87471(19) 0.06732(18) -0.10097(12) 0.0164(5) Uani 1 1 d . . . . .
C2 C 0.90214(18) 0.00047(18) -0.14789(12) 0.0164(5) Uani 1 1 d . . . . .
C3 C 0.8999(2) -0.08940(18) -0.13187(13) 0.0214(5) Uani 1 1 d . . . . .
H3 H 0.874826 -0.112331 -0.092835 0.026 Uiso 1 1 calc R U . . .
C4 C 0.9340(2) -0.14567(18) -0.17241(14) 0.0228(5) Uani 1 1 d . . . . .
H4 H 0.933809 -0.205860 -0.160382 0.027 Uiso 1 1 calc R U . . .
C5 C 0.96838(19) -0.11398(18) -0.23032(13) 0.0212(5) Uani 1 1 d . . . . .
H5 H 0.992726 -0.151891 -0.257613 0.025 Uiso 1 1 calc R U . . .
C6 C 0.96740(19) -0.02731(18) -0.24864(13) 0.0197(5) Uani 1 1 d . . . . .
H6 H 0.989633 -0.006411 -0.289051 0.024 Uiso 1 1 calc R U . . .
C7 C 0.93394(19) 0.02869(18) -0.20792(12) 0.0177(5) Uani 1 1 d . . . . .
H7 H 0.932567 0.087687 -0.221086 0.021 Uiso 1 1 calc R U . . .
C8 C 0.77356(19) 0.00905(18) -0.07980(12) 0.0167(5) Uani 1 1 d . . . . .
C9 C 0.77996(19) 0.02635(18) -0.00418(12) 0.0182(5) Uani 1 1 d . . . . .
H9 H 0.848653 0.075857 0.036969 0.022 Uiso 1 1 calc R U . . .
C10 C 0.67845(18) -0.03455(18) 0.00439(12) 0.0160(4) Uani 1 1 d . . . . .
C11 C 0.66566(19) -0.06820(18) -0.12880(12) 0.0166(5) Uani 1 1 d . . . . .
C12 C 0.6227(2) -0.1085(2) -0.21267(12) 0.0239(5) Uani 1 1 d . . . . .
H12A H 0.6519(12) -0.1525(12) -0.2278(3) 0.036 Uiso 1 1 calc R U . . .
H12B H 0.6483(12) -0.0481(9) -0.2326(3) 0.036 Uiso 1 1 calc R U . . .
H12C H 0.5403(12) -0.1511(12) -0.2320(3) 0.036 Uiso 1 1 calc R U . . .
C13 C 0.65810(19) -0.03298(17) 0.07500(12) 0.0155(4) Uani 1 1 d . . . . .
C14 C 0.74548(19) -0.00790(18) 0.14043(12) 0.0191(5) Uani 1 1 d . . . . .
H14 H 0.816261 0.004461 0.138513 0.023 Uiso 1 1 calc R U . . .
C15 C 0.72923(19) -0.00106(18) 0.20771(12) 0.0183(5) Uani 1 1 d . . . . .
H15 H 0.790262 0.016639 0.251695 0.022 Uiso 1 1 calc R U . . .
C16 C 0.54625(19) -0.04410(17) 0.15155(12) 0.0162(5) Uani 1 1 d . . . . .
H16 H 0.476005 -0.057183 0.155057 0.019 Uiso 1 1 calc R U . . .
C17 C 0.55560(19) -0.05285(17) 0.08151(12) 0.0168(5) Uani 1 1 d . . . . .
H17 H 0.492675 -0.072241 0.038262 0.020 Uiso 1 1 calc R U . . .
C18 C 0.94243(19) 0.17575(18) -0.07561(12) 0.0172(5) Uani 1 1 d . . . . .
C19 C 1.05509(19) 0.23495(18) -0.08403(12) 0.0177(5) Uani 1 1 d . . . . .
C20 C 1.0830(2) 0.32250(19) -0.11214(13) 0.0232(5) Uani 1 1 d . . . . .
H20 H 1.030999 0.345833 -0.124515 0.028 Uiso 1 1 calc R U . . .
C21 C 1.1861(2) 0.3754(2) -0.12205(16) 0.0318(6) Uani 1 1 d . . . . .
H21 H 1.203403 0.433689 -0.142443 0.038 Uiso 1 1 calc R U . . .
C22 C 1.2640(2) 0.3447(2) -0.10273(16) 0.0347(6) Uani 1 1 d . . . . .
H22 H 1.334332 0.381090 -0.110091 0.042 Uiso 1 1 calc R U . . .
C23 C 1.2389(2) 0.2601(2) -0.07238(15) 0.0281(6) Uani 1 1 d . . . . .
H23 H 1.292957 0.239517 -0.057832 0.034 Uiso 1 1 calc R U . . .
C24 C 1.1356(2) 0.20569(19) -0.06327(13) 0.0224(5) Uani 1 1 d . . . . .
H24 H 1.119036 0.147708 -0.042656 0.027 Uiso 1 1 calc R U . . .
C25 C 0.90816(19) 0.24493(18) -0.03934(12) 0.0182(5) Uani 1 1 d . . . . .
C26 C 0.80031(19) 0.23362(18) -0.07101(13) 0.0192(5) Uani 1 1 d . . . . .
H26 H 0.743168 0.180264 -0.116508 0.023 Uiso 1 1 calc R U . . .
C27 C 0.78689(19) 0.30668(19) -0.02979(13) 0.0202(5) Uani 1 1 d . . . . .
C28 C 0.9775(2) 0.32913(19) 0.02587(13) 0.0200(5) Uani 1 1 d . . . . .
C29 C 1.0976(2) 0.3715(2) 0.07450(14) 0.0285(6) Uani 1 1 d . . . . .
H29A H 1.1150(6) 0.3142(9) 0.0668(7) 0.043 Uiso 1 1 calc R U . . .
H29B H 1.1075(5) 0.3953(13) 0.1279(8) 0.043 Uiso 1 1 calc R U . . .
H29C H 1.1500(8) 0.4332(13) 0.0610(7) 0.043 Uiso 1 1 calc R U . . .
C30 C 0.6885(2) 0.31875(19) -0.04461(13) 0.0219(5) Uani 1 1 d . . . . .
C31 C 0.6191(2) 0.29644(19) -0.11778(14) 0.0232(5) Uani 1 1 d . . . . .
H31 H 0.636545 0.274885 -0.159193 0.028 Uiso 1 1 calc R U . . .
C32 C 0.5250(2) 0.3059(2) -0.12971(15) 0.0269(6) Uani 1 1 d . . . . .
H32 H 0.478359 0.289326 -0.180012 0.032 Uiso 1 1 calc R U . . .
C33 C 0.5627(2) 0.3574(3) -0.00408(16) 0.0403(7) Uani 1 1 d . . . . .
H33 H 0.543213 0.378917 0.036199 0.048 Uiso 1 1 calc R U . . .
C34 C 0.6573(2) 0.3491(2) 0.01329(15) 0.0332(6) Uani 1 1 d . . . . .
H34 H 0.700713 0.363884 0.064102 0.040 Uiso 1 1 calc R U . . .
C35 C 0.70127(17) 0.63152(16) 0.59872(12) 0.0128(4) Uani 1 1 d . . . . .
C36 C 0.67163(17) 0.70997(16) 0.57665(12) 0.0129(4) Uani 1 1 d . . . . .
C37 C 0.62946(19) 0.70311(18) 0.50111(12) 0.0167(5) Uani 1 1 d . . . . .
H37 H 0.610420 0.642537 0.463011 0.020 Uiso 1 1 calc R U . . .
C38 C 0.61504(19) 0.78383(18) 0.48101(13) 0.0191(5) Uani 1 1 d . . . . .
H38 H 0.585738 0.777682 0.429482 0.023 Uiso 1 1 calc R U . . .
C39 C 0.64325(19) 0.87295(18) 0.53585(13) 0.0182(5) Uani 1 1 d . . . . .
H39 H 0.634129 0.928397 0.522235 0.022 Uiso 1 1 calc R U . . .
C40 C 0.68485(18) 0.88056(17) 0.61068(13) 0.0168(5) Uani 1 1 d . . . . .
H40 H 0.704353 0.941572 0.648557 0.020 Uiso 1 1 calc R U . . .
C41 C 0.69833(18) 0.79991(17) 0.63085(12) 0.0144(4) Uani 1 1 d . . . . .
H41 H 0.726237 0.806053 0.682513 0.017 Uiso 1 1 calc R U . . .
C42 C 0.74814(17) 0.59050(16) 0.55021(11) 0.0122(4) Uani 1 1 d . . . . .
C43 C 0.70066(17) 0.47901(16) 0.51879(11) 0.0129(4) Uani 1 1 d . . . . .
H43 H 0.635733 0.425432 0.525460 0.016 Uiso 1 1 calc R U . . .
C44 C 0.75651(17) 0.45540(16) 0.47805(12) 0.0131(4) Uani 1 1 d . . . . .
C45 C 0.84041(19) 0.65159(17) 0.53194(12) 0.0150(4) Uani 1 1 d . . . . .
C46 C 0.9131(2) 0.77190(17) 0.55342(13) 0.0211(5) Uani 1 1 d . . . . .
H46A H 0.9895(11) 0.7928(4) 0.5575(8) 0.032 Uiso 1 1 calc R U . . .
H46B H 0.9135(11) 0.8030(5) 0.6009(8) 0.032 Uiso 1 1 calc R U . . .
H46C H 0.8827(9) 0.7969(4) 0.5156(7) 0.032 Uiso 1 1 calc R U . . .
C47 C 0.72652(17) 0.34925(16) 0.43688(11) 0.0118(4) Uani 1 1 d . . . . .
C48 C 0.61775(18) 0.26107(17) 0.42126(12) 0.0155(4) Uani 1 1 d . . . . .
H48 H 0.563436 0.271003 0.435692 0.019 Uiso 1 1 calc R U . . .
C49 C 0.58981(18) 0.15991(17) 0.38491(12) 0.0156(4) Uani 1 1 d . . . . .
H49 H 0.515795 0.101077 0.375327 0.019 Uiso 1 1 calc R U . . .
C50 C 0.76477(19) 0.22477(17) 0.37539(12) 0.0157(4) Uani 1 1 d . . . . .
H50 H 0.816509 0.212546 0.359020 0.019 Uiso 1 1 calc R U . . .
C51 C 0.79984(19) 0.32882(17) 0.41139(12) 0.0161(4) Uani 1 1 d . . . . .
H51 H 0.873605 0.386203 0.418737 0.019 Uiso 1 1 calc R U . . .
C52 C 0.69324(17) 0.59757(16) 0.66037(12) 0.0128(4) Uani 1 1 d . . . . .
C53 C 0.62379(18) 0.60669(16) 0.70361(12) 0.0135(4) Uani 1 1 d . . . . .
C54 C 0.66154(19) 0.62632(18) 0.78145(12) 0.0186(5) Uani 1 1 d . . . . .
H54 H 0.733624 0.636512 0.806680 0.022 Uiso 1 1 calc R U . . .
C55 C 0.5962(2) 0.6313(2) 0.82266(13) 0.0237(5) Uani 1 1 d . . . . .
H55 H 0.623535 0.644918 0.875534 0.028 Uiso 1 1 calc R U . . .
C56 C 0.4904(2) 0.6161(2) 0.78624(14) 0.0235(5) Uani 1 1 d . . . . .
H56 H 0.445601 0.620563 0.814111 0.028 Uiso 1 1 calc R U . . .
C57 C 0.45094(19) 0.59452(19) 0.70895(13) 0.0208(5) Uani 1 1 d . . . . .
H57 H 0.378173 0.582975 0.683802 0.025 Uiso 1 1 calc R U . . .
C58 C 0.51624(18) 0.58959(17) 0.66807(12) 0.0153(4) Uani 1 1 d . . . . .
H58 H 0.487655 0.574363 0.615084 0.018 Uiso 1 1 calc R U . . .
C59 C 0.76253(18) 0.55120(17) 0.68922(12) 0.0133(4) Uani 1 1 d . . . . .
C60 C 0.88141(18) 0.60647(17) 0.70322(12) 0.0143(4) Uani 1 1 d . . . . .
H60 H 0.921071 0.673820 0.694754 0.017 Uiso 1 1 calc R U . . .
C61 C 0.93324(18) 0.55500(17) 0.72962(12) 0.0152(4) Uani 1 1 d . . . . .
C62 C 0.72500(18) 0.45633(17) 0.70685(12) 0.0166(5) Uani 1 1 d . . . . .
C63 C 0.6085(2) 0.37709(19) 0.70262(15) 0.0258(6) Uani 1 1 d . . . . .
H63A H 0.5924(6) 0.3047(11) 0.6844(9) 0.039 Uiso 1 1 calc R U . . .
H63B H 0.5531(8) 0.3863(9) 0.6684(9) 0.039 Uiso 1 1 calc R U . . .
H63C H 0.6039(5) 0.3886(9) 0.7523(7) 0.039 Uiso 1 1 calc R U . . .
C64 C 1.05431(18) 0.59262(17) 0.75030(12) 0.0158(4) Uani 1 1 d . . . . .
C65 C 1.13600(19) 0.70208(18) 0.78299(13) 0.0199(5) Uani 1 1 d . . . . .
H65 H 1.113207 0.752079 0.792372 0.024 Uiso 1 1 calc R U . . .
C66 C 1.2499(2) 0.73730(19) 0.80159(14) 0.0230(5) Uani 1 1 d . . . . .
H66 H 1.303575 0.812179 0.823343 0.028 Uiso 1 1 calc R U . . .
C67 C 1.2107(2) 0.56820(19) 0.75998(14) 0.0229(5) Uani 1 1 d . . . . .
H67 H 1.236448 0.520309 0.751728 0.028 Uiso 1 1 calc R U . . .
C68 C 1.09432(19) 0.52443(18) 0.73898(13) 0.0207(5) Uani 1 1 d . . . . .
H68 H 1.042874 0.449167 0.717254 0.025 Uiso 1 1 calc R U . . .
C69 C 0.31385(18) -0.14621(16) 0.34588(12) 0.0142(4) Uani 1 1 d . . . . .
C70 C 0.31622(19) -0.15843(19) 0.41618(13) 0.0207(5) Uani 1 1 d . . . . .
H70 H 0.385483 -0.140620 0.452877 0.025 Uiso 1 1 calc R U . . .
C71 C 0.2185(2) -0.19635(19) 0.43331(13) 0.0212(5) Uani 1 1 d . . . . .
H71 H 0.220147 -0.205114 0.481380 0.025 Uiso 1 1 calc R U . . .
C72 C 0.11878(18) -0.22123(17) 0.37970(13) 0.0150(4) Uani 1 1 d . . . . .
C73 C 0.11424(18) -0.20984(17) 0.30919(12) 0.0155(4) Uani 1 1 d . . . . .
H73 H 0.044826 -0.227603 0.272692 0.019 Uiso 1 1 calc R U . . .
C74 C 0.21263(19) -0.17207(17) 0.29258(13) 0.0159(4) Uani 1 1 d . . . . .
H74 H 0.210621 -0.163877 0.244348 0.019 Uiso 1 1 calc R U . . .
C75 C 0.42122(19) -0.10342(17) 0.32933(14) 0.0186(5) Uani 1 1 d . . . . .
C76 C -0.18768(18) -0.14033(17) 0.36415(12) 0.0141(4) Uani 1 1 d . . . . .
C77 C -0.07078(18) -0.07122(18) 0.40025(12) 0.0160(4) Uani 1 1 d . . . . .
H77 H -0.040010 0.003763 0.418423 0.019 Uiso 1 1 calc R U . . .
C78 C 0.00158(19) -0.11017(18) 0.41013(13) 0.0184(5) Uani 1 1 d . . . . .
H78 H 0.081477 -0.062798 0.434383 0.022 Uiso 1 1 calc R U . . .
C79 C -0.04586(18) -0.22017(18) 0.38363(12) 0.0157(4) Uani 1 1 d . . . . .
C80 C -0.16168(19) -0.29013(18) 0.34838(12) 0.0175(5) Uani 1 1 d . . . . .
H80 H -0.192352 -0.365205 0.331145 0.021 Uiso 1 1 calc R U . . .
C81 C -0.23284(19) -0.25027(18) 0.33829(12) 0.0176(5) Uani 1 1 d . . . . .
H81 H -0.312622 -0.297987 0.313684 0.021 Uiso 1 1 calc R U . . .
C82 C -0.26513(18) -0.09767(18) 0.35014(12) 0.0152(4) Uani 1 1 d . . . . .

loop_
_atom_site_aniso_label
_atom_site_aniso_U_11
_atom_site_aniso_U_22
_atom_site_aniso_U_33
_atom_site_aniso_U_23
_atom_site_aniso_U_13
_atom_site_aniso_U_12
Zn1 0.01263(12) 0.01346(12) 0.01246(13) 0.00437(10) 0.00680(10) 0.00849(10)
S1 0.0159(3) 0.0229(3) 0.0135(3) 0.0044(2) 0.0058(2) 0.0100(2)
S2 0.0251(3) 0.0266(3) 0.0177(3) -0.0002(2) 0.0046(2) 0.0159(3)
S3 0.0173(3) 0.0127(2) 0.0200(3) 0.0057(2) 0.0115(2) 0.0076(2)
S4 0.0160(3) 0.0149(3) 0.0254(3) 0.0085(2) 0.0058(2) 0.0092(2)
O1 0.0193(9) 0.0240(9) 0.0407(10) 0.0182(8) 0.0171(8) 0.0158(7)
O2 0.0277(9) 0.0205(8) 0.0299(10) 0.0077(7) 0.0226(8) 0.0108(7)
O3 0.0191(8) 0.0245(9) 0.0362(10) 0.0217(8) 0.0201(7) 0.0172(7)
O4 0.0210(8) 0.0208(8) 0.0177(8) 0.0057(7) 0.0070(7) 0.0155(7)
O5 0.0155(8) 0.0245(8) 0.0216(8) 0.0101(7) 0.0076(7) 0.0125(7)
N1 0.0151(9) 0.0136(9) 0.0127(9) 0.0038(7) 0.0075(7) 0.0081(7)
N2 0.0274(12) 0.0490(15) 0.0365(14) 0.0034(11) 0.0099(11) 0.0251(12)
N3 0.0171(9) 0.0151(9) 0.0108(9) 0.0043(7) 0.0061(7) 0.0110(8)
N4 0.0182(10) 0.0244(11) 0.0286(11) 0.0074(9) 0.0091(9) 0.0124(9)
C1 0.0176(11) 0.0229(11) 0.0118(11) 0.0069(9) 0.0072(9) 0.0116(10)
C2 0.0173(11) 0.0195(11) 0.0151(11) 0.0061(9) 0.0080(9) 0.0104(9)
C3 0.0208(12) 0.0222(12) 0.0236(12) 0.0111(10) 0.0107(10) 0.0105(10)
C4 0.0206(12) 0.0169(11) 0.0327(14) 0.0091(10) 0.0094(10) 0.0108(10)
C5 0.0161(11) 0.0208(12) 0.0231(12) -0.0010(10) 0.0045(9) 0.0103(10)
C6 0.0193(11) 0.0236(12) 0.0161(11) 0.0041(9) 0.0073(9) 0.0112(10)
C7 0.0206(11) 0.0197(11) 0.0147(11) 0.0068(9) 0.0057(9) 0.0119(10)
C8 0.0202(11) 0.0216(11) 0.0145(11) 0.0077(9) 0.0097(9) 0.0135(10)
C9 0.0166(11) 0.0232(12) 0.0138(11) 0.0036(9) 0.0055(9) 0.0103(10)
C10 0.0173(11) 0.0212(11) 0.0124(11) 0.0042(9) 0.0057(9) 0.0124(9)
C11 0.0208(11) 0.0209(11) 0.0144(11) 0.0055(9) 0.0084(9) 0.0146(10)
C12 0.0259(13) 0.0291(13) 0.0145(12) 0.0055(10) 0.0065(10) 0.0135(11)
C13 0.0192(11) 0.0154(10) 0.0135(11) 0.0042(9) 0.0076(9) 0.0097(9)
C14 0.0149(11) 0.0269(12) 0.0176(11) 0.0064(10) 0.0075(9) 0.0118(10)
C15 0.0166(11) 0.0240(12) 0.0156(11) 0.0066(9) 0.0066(9) 0.0110(10)
C16 0.0166(11) 0.0194(11) 0.0189(11) 0.0083(9) 0.0088(9) 0.0122(9)
C17 0.0162(11) 0.0194(11) 0.0147(11) 0.0050(9) 0.0052(9) 0.0094(9)
C18 0.0177(11) 0.0250(12) 0.0138(11) 0.0080(9) 0.0072(9) 0.0134(10)
C19 0.0184(11) 0.0188(11) 0.0136(11) 0.0020(9) 0.0054(9) 0.0091(9)
C20 0.0216(12) 0.0240(12) 0.0256(13) 0.0065(10) 0.0083(10) 0.0134(10)
C21 0.0302(14) 0.0260(13) 0.0422(16) 0.0171(12) 0.0194(13) 0.0121(12)
C22 0.0216(13) 0.0355(15) 0.0482(18) 0.0126(13) 0.0191(13) 0.0128(12)
C23 0.0204(12) 0.0289(14) 0.0344(15) 0.0053(11) 0.0088(11) 0.0142(11)
C24 0.0223(12) 0.0227(12) 0.0225(12) 0.0058(10) 0.0080(10) 0.0122(10)
C25 0.0201(11) 0.0206(11) 0.0169(11) 0.0058(9) 0.0075(9) 0.0123(10)
C26 0.0183(11) 0.0217(12) 0.0156(11) 0.0025(9) 0.0071(9) 0.0094(10)
C27 0.0199(12) 0.0245(12) 0.0171(11) 0.0044(10) 0.0067(9) 0.0129(10)
C28 0.0228(12) 0.0235(12) 0.0174(12) 0.0053(10) 0.0084(10) 0.0147(10)
C29 0.0277(14) 0.0353(15) 0.0214(13) 0.0030(11) 0.0049(11) 0.0192(12)
C30 0.0205(12) 0.0221(12) 0.0224(12) 0.0036(10) 0.0089(10) 0.0110(10)
C31 0.0251(13) 0.0253(13) 0.0221(12) 0.0047(10) 0.0101(10) 0.0152(11)
C32 0.0242(13) 0.0264(13) 0.0291(14) 0.0062(11) 0.0084(11) 0.0137(11)
C33 0.0378(16) 0.058(2) 0.0287(15) -0.0013(14) 0.0123(13) 0.0318(16)
C34 0.0305(14) 0.0463(17) 0.0246(14) 0.0021(12) 0.0090(11) 0.0244(13)
C35 0.0123(10) 0.0116(10) 0.0143(11) 0.0031(8) 0.0041(8) 0.0066(8)
C36 0.0108(10) 0.0141(10) 0.0151(11) 0.0043(8) 0.0060(8) 0.0068(8)
C37 0.0196(11) 0.0171(11) 0.0148(11) 0.0044(9) 0.0066(9) 0.0105(9)
C38 0.0205(11) 0.0239(12) 0.0171(11) 0.0107(10) 0.0070(9) 0.0134(10)
C39 0.0182(11) 0.0179(11) 0.0250(12) 0.0108(10) 0.0092(10) 0.0125(9)
C40 0.0163(11) 0.0155(11) 0.0214(12) 0.0043(9) 0.0077(9) 0.0103(9)
C41 0.0138(10) 0.0161(10) 0.0149(11) 0.0046(9) 0.0067(8) 0.0084(9)
C42 0.0139(10) 0.0135(10) 0.0123(10) 0.0057(8) 0.0047(8) 0.0091(9)
C43 0.0132(10) 0.0136(10) 0.0139(10) 0.0058(8) 0.0050(8) 0.0080(8)
C44 0.0129(10) 0.0137(10) 0.0137(10) 0.0059(8) 0.0047(8) 0.0073(8)
C45 0.0208(11) 0.0128(10) 0.0147(11) 0.0046(8) 0.0090(9) 0.0098(9)
C46 0.0242(12) 0.0150(11) 0.0248(13) 0.0052(10) 0.0146(10) 0.0082(10)
C47 0.0152(10) 0.0140(10) 0.0095(10) 0.0058(8) 0.0044(8) 0.0094(9)
C48 0.0150(10) 0.0175(11) 0.0164(11) 0.0038(9) 0.0057(9) 0.0108(9)
C49 0.0135(10) 0.0172(11) 0.0153(11) 0.0032(9) 0.0035(8) 0.0087(9)
C50 0.0193(11) 0.0201(11) 0.0157(11) 0.0077(9) 0.0111(9) 0.0134(9)
C51 0.0166(11) 0.0159(11) 0.0183(11) 0.0068(9) 0.0098(9) 0.0083(9)
C52 0.0107(10) 0.0097(9) 0.0155(11) 0.0019(8) 0.0035(8) 0.0046(8)
C53 0.0137(10) 0.0133(10) 0.0167(11) 0.0056(9) 0.0068(9) 0.0084(9)
C54 0.0168(11) 0.0265(12) 0.0165(11) 0.0071(10) 0.0056(9) 0.0145(10)
C55 0.0269(13) 0.0355(14) 0.0156(12) 0.0094(10) 0.0108(10) 0.0197(11)
C56 0.0246(13) 0.0332(14) 0.0252(13) 0.0117(11) 0.0157(11) 0.0204(11)
C57 0.0159(11) 0.0284(13) 0.0239(13) 0.0129(10) 0.0065(10) 0.0149(10)
C58 0.0157(10) 0.0179(11) 0.0139(11) 0.0075(9) 0.0056(9) 0.0091(9)
C59 0.0150(10) 0.0147(10) 0.0113(10) 0.0017(8) 0.0053(8) 0.0090(9)
C60 0.0170(11) 0.0142(10) 0.0158(11) 0.0050(9) 0.0088(9) 0.0096(9)
C61 0.0162(10) 0.0139(10) 0.0159(11) 0.0039(9) 0.0063(9) 0.0082(9)
C62 0.0162(11) 0.0181(11) 0.0162(11) 0.0054(9) 0.0048(9) 0.0100(9)
C63 0.0168(12) 0.0225(12) 0.0362(15) 0.0150(11) 0.0077(11) 0.0083(10)
C64 0.0177(11) 0.0179(11) 0.0157(11) 0.0067(9) 0.0076(9) 0.0109(9)
C65 0.0192(11) 0.0187(11) 0.0255(13) 0.0065(10) 0.0077(10) 0.0129(10)
C66 0.0183(12) 0.0203(12) 0.0297(13) 0.0073(10) 0.0070(10) 0.0105(10)
C67 0.0208(12) 0.0251(12) 0.0291(13) 0.0065(10) 0.0105(10) 0.0164(10)
C68 0.0188(11) 0.0187(11) 0.0256(13) 0.0037(10) 0.0072(10) 0.0118(10)
C69 0.0174(11) 0.0110(10) 0.0213(12) 0.0077(9) 0.0120(9) 0.0097(9)
C70 0.0166(11) 0.0267(12) 0.0241(13) 0.0125(10) 0.0086(10) 0.0134(10)
C71 0.0244(12) 0.0320(13) 0.0171(12) 0.0147(10) 0.0131(10) 0.0175(11)
C72 0.0157(10) 0.0165(10) 0.0227(12) 0.0112(9) 0.0131(9) 0.0114(9)
C73 0.0158(11) 0.0175(11) 0.0176(11) 0.0072(9) 0.0061(9) 0.0116(9)
C74 0.0229(12) 0.0157(10) 0.0178(11) 0.0084(9) 0.0131(9) 0.0130(9)
C75 0.0218(12) 0.0111(10) 0.0340(14) 0.0098(10) 0.0193(11) 0.0116(9)
C76 0.0158(10) 0.0186(11) 0.0135(11) 0.0072(9) 0.0089(9) 0.0107(9)
C77 0.0170(11) 0.0161(10) 0.0187(11) 0.0064(9) 0.0095(9) 0.0097(9)
C78 0.0132(10) 0.0213(11) 0.0240(12) 0.0106(10) 0.0094(9) 0.0091(9)
C79 0.0181(11) 0.0212(11) 0.0197(11) 0.0120(9) 0.0128(9) 0.0147(9)
C80 0.0215(11) 0.0152(11) 0.0199(12) 0.0064(9) 0.0096(9) 0.0113(9)
C81 0.0155(11) 0.0195(11) 0.0178(11) 0.0055(9) 0.0050(9) 0.0098(9)
C82 0.0189(11) 0.0218(11) 0.0139(11) 0.0102(9) 0.0111(9) 0.0134(10)

loop_
_atom_type_symbol
_atom_type_description
_atom_type_scat_dispersion_real
_atom_type_scat_dispersion_imag
_atom_type_scat_source
C C 0.0033 0.0016 'International Tables Vol C Tables 4.2.6.8 and 6.1.1.4'
H H 0.0000 0.0000 'International Tables Vol C Tables 4.2.6.8 and 6.1.1.4'
N N 0.0061 0.0033 'International Tables Vol C Tables 4.2.6.8 and 6.1.1.4'
O O 0.0106 0.0060 'International Tables Vol C Tables 4.2.6.8 and 6.1.1.4'
S S 0.1246 0.1234 'International Tables Vol C Tables 4.2.6.8 and 6.1.1.4'
Zn Zn 0.2839 1.4301 'International Tables Vol C Tables 4.2.6.8 and 6.1.1.4'

loop_
_geom_angle_atom_site_label_1
_geom_angle_atom_site_label_2
_geom_angle_atom_site_label_3
_geom_angle
_geom_angle_site_symmetry_1
_geom_angle_site_symmetry_3
_geom_angle_publ_flag
O1 Zn1 O2 59.92(6) . . ?
O1 Zn1 O4 109.10(6) . 1_655 ?
O1 Zn1 O5 89.25(6) . 1_655 ?
O1 Zn1 N1 149.70(7) . . ?
O1 Zn1 N3 93.03(7) . . ?
O1 Zn1 C75 30.11(7) . . ?
O1 Zn1 C82 101.27(6) . 1_655 ?
O2 Zn1 C75 29.81(7) . . ?
O2 Zn1 C82 133.73(7) . 1_655 ?
O4 Zn1 O2 162.67(6) 1_655 . ?
O4 Zn1 O5 61.10(6) 1_655 1_655 ?
O4 Zn1 C75 137.99(7) 1_655 . ?
O4 Zn1 C82 30.73(6) 1_655 1_655 ?
O5 Zn1 O2 103.65(6) 1_655 . ?
O5 Zn1 C75 97.82(6) 1_655 . ?
O5 Zn1 C82 30.39(6) 1_655 1_655 ?
N1 Zn1 O2 91.08(6) . . ?
N1 Zn1 O4 96.65(6) . 1_655 ?
N1 Zn1 O5 89.51(6) . 1_655 ?
N1 Zn1 N3 100.05(7) . . ?
N1 Zn1 C75 120.54(8) . . ?
N1 Zn1 C82 92.68(7) . 1_655 ?
N3 Zn1 O2 97.90(6) . . ?
N3 Zn1 O4 96.00(6) . 1_655 ?
N3 Zn1 O5 156.26(6) . 1_655 ?
N3 Zn1 C75 95.91(7) . . ?
N3 Zn1 C82 126.60(7) . 1_655 ?
C82 Zn1 C75 121.20(7) 1_655 . ?
C11 S1 C10 92.48(11) . . ?
C28 S2 C27 92.74(11) . . ?
C45 S3 C44 92.21(10) . . ?
C62 S4 C61 92.51(11) . . ?
C75 O1 Zn1 94.72(14) . . ?
C75 O2 Zn1 83.95(14) . . ?
C72 O3 C79 117.60(16) . . ?
C82 O4 Zn1 90.41(13) . 1_455 ?
C82 O5 Zn1 86.97(13) . 1_455 ?
C15 N1 Zn1 118.38(15) . . ?
C16 N1 Zn1 124.22(15) . . ?
C16 N1 C15 117.01(19) . . ?
C32 N2 C33 116.4(2) . . ?
C49 N3 Zn1 118.98(14) . . ?
C50 N3 Zn1 123.70(14) . . ?
C50 N3 C49 117.03(18) . . ?
C67 N4 C66 115.9(2) . . ?
C8 C1 C2 116.99(19) . . ?
C18 C1 C2 121.3(2) . . ?
C18 C1 C8 121.6(2) . . ?
C3 C2 C1 121.5(2) . . ?
C7 C2 C1 120.3(2) . . ?
C7 C2 C3 118.2(2) . . ?
C2 C3 H3 119.7 . . ?
C4 C3 C2 120.7(2) . . ?
C4 C3 H3 119.7 . . ?
C3 C4 H4 120.1 . . ?
C5 C4 C3 119.9(2) . . ?
C5 C4 H4 120.1 . . ?
C4 C5 H5 119.9 . . ?
C6 C5 C4 120.2(2) . . ?
C6 C5 H5 119.9 . . ?
C5 C6 H6 120.2 . . ?
C7 C6 C5 119.6(2) . . ?
C7 C6 H6 120.2 . . ?
C2 C7 H7 119.3 . . ?
C6 C7 C2 121.3(2) . . ?
C6 C7 H7 119.3 . . ?
C9 C8 C1 122.4(2) . . ?
C11 C8 C1 125.7(2) . . ?
C11 C8 C9 111.9(2) . . ?
C8 C9 H9 122.9 . . ?
C10 C9 C8 114.1(2) . . ?
C10 C9 H9 122.9 . . ?
C9 C10 S1 110.16(16) . . ?
C9 C10 C13 126.6(2) . . ?
C13 C10 S1 123.20(17) . . ?
C8 C11 S1 111.31(16) . . ?
C8 C11 C12 128.8(2) . . ?
C12 C11 S1 119.83(17) . . ?
C11 C12 H12A 109.5 . . ?
C11 C12 H12B 109.5 . . ?
C11 C12 H12C 109.5 . . ?
H12A C12 H12B 109.5 . . ?
H12A C12 H12C 109.5 . . ?
H12B C12 H12C 109.5 . . ?
C14 C13 C10 119.3(2) . . ?
C14 C13 C17 117.1(2) . . ?
C17 C13 C10 123.6(2) . . ?
C13 C14 H14 120.1 . . ?
C15 C14 C13 119.9(2) . . ?
C15 C14 H14 120.1 . . ?
N1 C15 C14 123.2(2) . . ?
N1 C15 H15 118.4 . . ?
C14 C15 H15 118.4 . . ?
N1 C16 H16 118.3 . . ?
N1 C16 C17 123.4(2) . . ?
C17 C16 H16 118.3 . . ?
C13 C17 H17 120.3 . . ?
C16 C17 C13 119.4(2) . . ?
C16 C17 H17 120.3 . . ?
C1 C18 C19 122.7(2) . . ?
C1 C18 C25 122.3(2) . . ?
C25 C18 C19 114.96(19) . . ?
C20 C19 C18 120.3(2) . . ?
C20 C19 C24 118.4(2) . . ?
C24 C19 C18 121.3(2) . . ?
C19 C20 H20 119.8 . . ?
C21 C20 C19 120.3(2) . . ?
C21 C20 H20 119.8 . . ?
C20 C21 H21 119.6 . . ?
C22 C21 C20 120.8(2) . . ?
C22 C21 H21 119.6 . . ?
C21 C22 H22 120.3 . . ?
C21 C22 C23 119.4(2) . . ?
C23 C22 H22 120.3 . . ?
C22 C23 H23 119.9 . . ?
C24 C23 C22 120.2(2) . . ?
C24 C23 H23 119.9 . . ?
C19 C24 H24 119.6 . . ?
C23 C24 C19 120.8(2) . . ?
C23 C24 H24 119.6 . . ?
C26 C25 C18 122.9(2) . . ?
C28 C25 C18 124.4(2) . . ?
C28 C25 C26 112.6(2) . . ?
C25 C26 H26 123.2 . . ?
C27 C26 C25 113.7(2) . . ?
C27 C26 H26 123.2 . . ?
C26 C27 S2 110.26(17) . . ?
C26 C27 C30 128.8(2) . . ?
C30 C27 S2 120.94(17) . . ?
C25 C28 S2 110.72(17) . . ?
C25 C28 C29 129.9(2) . . ?
C29 C28 S2 119.33(17) . . ?
C28 C29 H29A 109.5 . . ?
C28 C29 H29B 109.5 . . ?
C28 C29 H29C 109.5 . . ?
H29A C29 H29B 109.5 . . ?
H29A C29 H29C 109.5 . . ?
H29B C29 H29C 109.5 . . ?
C31 C30 C27 121.3(2) . . ?
C34 C30 C27 121.7(2) . . ?
C34 C30 C31 117.0(2) . . ?
C30 C31 H31 120.2 . . ?
C32 C31 C30 119.7(2) . . ?
C32 C31 H31 120.2 . . ?
N2 C32 C31 123.5(2) . . ?
N2 C32 H32 118.2 . . ?
C31 C32 H32 118.2 . . ?
N2 C33 H33 117.9 . . ?
N2 C33 C34 124.3(3) . . ?
C34 C33 H33 117.9 . . ?
C30 C34 H34 120.4 . . ?
C33 C34 C30 119.1(3) . . ?
C33 C34 H34 120.4 . . ?
C36 C35 C42 116.31(18) . . ?
C52 C35 C36 125.85(19) . . ?
C52 C35 C42 117.79(18) . . ?
C37 C36 C35 121.21(19) . . ?
C41 C36 C35 120.51(19) . . ?
C41 C36 C37 117.8(2) . . ?
C36 C37 H37 119.5 . . ?
C38 C37 C36 120.9(2) . . ?
C38 C37 H37 119.5 . . ?
C37 C38 H38 119.9 . . ?
C39 C38 C37 120.2(2) . . ?
C39 C38 H38 119.9 . . ?
C38 C39 H39 120.3 . . ?
C40 C39 C38 119.4(2) . . ?
C40 C39 H39 120.3 . . ?
C39 C40 H40 119.7 . . ?
C39 C40 C41 120.5(2) . . ?
C41 C40 H40 119.7 . . ?
C36 C41 H41 119.4 . . ?
C40 C41 C36 121.1(2) . . ?
C40 C41 H41 119.4 . . ?
C43 C42 C35 121.73(18) . . ?
C45 C42 C35 126.22(19) . . ?
C45 C42 C43 112.03(18) . . ?
C42 C43 H43 122.9 . . ?
C44 C43 C42 114.11(19) . . ?
C44 C43 H43 122.9 . . ?
C43 C44 S3 110.23(16) . . ?
C43 C44 C47 127.29(19) . . ?
C47 C44 S3 122.45(16) . . ?
C42 C45 S3 111.40(16) . . ?
C42 C45 C46 128.4(2) . . ?
C46 C45 S3 120.19(16) . . ?
C45 C46 H46A 109.5 . . ?
C45 C46 H46B 109.5 . . ?
C45 C46 H46C 109.5 . . ?
H46A C46 H46B 109.5 . . ?
H46A C46 H46C 109.5 . . ?
H46B C46 H46C 109.5 . . ?
C48 C47 C44 119.17(19) . . ?
C51 C47 C44 124.09(19) . . ?
C51 C47 C48 116.74(19) . . ?
C47 C48 H48 120.1 . . ?
C49 C48 C47 119.7(2) . . ?
C49 C48 H48 120.1 . . ?
N3 C49 C48 123.3(2) . . ?
N3 C49 H49 118.4 . . ?
C48 C49 H49 118.4 . . ?
N3 C50 H50 118.2 . . ?
N3 C50 C51 123.5(2) . . ?
C51 C50 H50 118.2 . . ?
C47 C51 H51 120.2 . . ?
C50 C51 C47 119.6(2) . . ?
C50 C51 H51 120.2 . . ?
C35 C52 C53 125.13(19) . . ?
C35 C52 C59 118.34(19) . . ?
C53 C52 C59 116.49(18) . . ?
C54 C53 C52 120.51(19) . . ?
C58 C53 C52 121.64(19) . . ?
C58 C53 C54 117.74(19) . . ?
C53 C54 H54 119.2 . . ?
C55 C54 C53 121.5(2) . . ?
C55 C54 H54 119.2 . . ?
C54 C55 H55 120.2 . . ?
C54 C55 C56 119.7(2) . . ?
C56 C55 H55 120.2 . . ?
C55 C56 H56 120.3 . . ?
C57 C56 C55 119.4(2) . . ?
C57 C56 H56 120.3 . . ?
C56 C57 H57 119.6 . . ?
C58 C57 C56 120.7(2) . . ?
C58 C57 H57 119.6 . . ?
C53 C58 H58 119.6 . . ?
C57 C58 C53 120.9(2) . . ?
C57 C58 H58 119.6 . . ?
C60 C59 C52 120.98(19) . . ?
C62 C59 C52 126.95(19) . . ?
C62 C59 C60 112.05(19) . . ?
C59 C60 H60 122.8 . . ?
C61 C60 C59 114.4(2) . . ?
C61 C60 H60 122.8 . . ?
C60 C61 S4 110.21(16) . . ?
C60 C61 C64 126.9(2) . . ?
C64 C61 S4 122.89(16) . . ?
C59 C62 S4 110.76(16) . . ?
C59 C62 C63 128.9(2) . . ?
C63 C62 S4 120.30(17) . . ?
C62 C63 H63A 109.5 . . ?
C62 C63 H63B 109.5 . . ?
C62 C63 H63C 109.5 . . ?
H63A C63 H63B 109.5 . . ?
H63A C63 H63C 109.5 . . ?
H63B C63 H63C 109.5 . . ?
C65 C64 C61 119.97(19) . . ?
C68 C64 C61 123.3(2) . . ?
C68 C64 C65 116.7(2) . . ?
C64 C65 H65 120.1 . . ?
C66 C65 C64 119.8(2) . . ?
C66 C65 H65 120.1 . . ?
N4 C66 C65 124.0(2) . . ?
N4 C66 H66 118.0 . . ?
C65 C66 H66 118.0 . . ?
N4 C67 H67 117.6 . . ?
N4 C67 C68 124.8(2) . . ?
C68 C67 H67 117.6 . . ?
C64 C68 H68 120.6 . . ?
C67 C68 C64 118.8(2) . . ?
C67 C68 H68 120.6 . . ?
C70 C69 C75 119.4(2) . . ?
C74 C69 C70 119.5(2) . . ?
C74 C69 C75 121.1(2) . . ?
C69 C70 H70 119.7 . . ?
C71 C70 C69 120.6(2) . . ?
C71 C70 H70 119.7 . . ?
C70 C71 H71 120.4 . . ?
C72 C71 C70 119.1(2) . . ?
C72 C71 H71 120.4 . . ?
C71 C72 O3 117.71(19) . . ?
C71 C72 C73 121.4(2) . . ?
C73 C72 O3 120.74(19) . . ?
C72 C73 H73 120.5 . . ?
C72 C73 C74 119.0(2) . . ?
C74 C73 H73 120.5 . . ?
C69 C74 C73 120.5(2) . . ?
C69 C74 H74 119.8 . . ?
C73 C74 H74 119.8 . . ?
O1 C75 Zn1 55.17(11) . . ?
O1 C75 C69 118.3(2) . . ?
O2 C75 Zn1 66.24(12) . . ?
O2 C75 O1 121.4(2) . . ?
O2 C75 C69 120.3(2) . . ?
C69 C75 Zn1 172.88(18) . . ?
C77 C76 C81 119.5(2) . . ?
C77 C76 C82 120.89(19) . . ?
C81 C76 C82 119.57(19) . . ?
C76 C77 H77 119.5 . . ?
C78 C77 C76 121.0(2) . . ?
C78 C77 H77 119.5 . . ?
C77 C78 H78 120.9 . . ?
C77 C78 C79 118.2(2) . . ?
C79 C78 H78 120.9 . . ?
C78 C79 O3 121.0(2) . . ?
C80 C79 O3 117.11(19) . . ?
C80 C79 C78 121.7(2) . . ?
C79 C80 H80 120.2 . . ?
C79 C80 C81 119.6(2) . . ?
C81 C80 H80 120.2 . . ?
C76 C81 H81 120.0 . . ?
C80 C81 C76 120.1(2) . . ?
C80 C81 H81 120.0 . . ?
O4 C82 Zn1 58.86(11) . 1_455 ?
O4 C82 C76 119.70(19) . . ?
O5 C82 Zn1 62.64(11) . 1_455 ?
O5 C82 O4 121.4(2) . . ?
O5 C82 C76 118.82(19) . . ?
C76 C82 Zn1 174.88(15) . 1_455 ?

loop_
_geom_bond_atom_site_label_1
_geom_bond_atom_site_label_2
_geom_bond_distance
_geom_bond_site_symmetry_2
_geom_bond_publ_flag
Zn1 O1 2.0695(16) . ?
Zn1 O2 2.3124(17) . ?
Zn1 O4 2.1255(15) 1_655 ?
Zn1 O5 2.2084(15) 1_655 ?
Zn1 N1 2.0864(17) . ?
Zn1 N3 2.1074(17) . ?
Zn1 C75 2.513(2) . ?
Zn1 C82 2.483(2) 1_655 ?
S1 C10 1.726(2) . ?
S1 C11 1.721(2) . ?
S2 C27 1.734(2) . ?
S2 C28 1.723(2) . ?
S3 C44 1.731(2) . ?
S3 C45 1.726(2) . ?
S4 C61 1.732(2) . ?
S4 C62 1.730(2) . ?
O1 C75 1.265(3) . ?
O2 C75 1.256(3) . ?
O3 C72 1.386(2) . ?
O3 C79 1.392(3) . ?
O4 C82 1.269(3) . ?
O5 C82 1.258(3) . ?
N1 C15 1.348(3) . ?
N1 C16 1.335(3) . ?
N2 C32 1.334(3) . ?
N2 C33 1.345(4) . ?
N3 C49 1.342(3) . ?
N3 C50 1.337(3) . ?
N4 C66 1.334(3) . ?
N4 C67 1.333(3) . ?
C1 C2 1.495(3) . ?
C1 C8 1.490(3) . ?
C1 C18 1.355(3) . ?
C2 C3 1.395(3) . ?
C2 C7 1.393(3) . ?
C3 H3 0.9500 . ?
C3 C4 1.388(3) . ?
C4 H4 0.9500 . ?
C4 C5 1.383(3) . ?
C5 H5 0.9500 . ?
C5 C6 1.382(3) . ?
C6 H6 0.9500 . ?
C6 C7 1.380(3) . ?
C7 H7 0.9500 . ?
C8 C9 1.416(3) . ?
C8 C11 1.375(3) . ?
C9 H9 0.9500 . ?
C9 C10 1.369(3) . ?
C10 C13 1.460(3) . ?
C11 C12 1.496(3) . ?
C12 H12A 0.970(14) . ?
C12 H12B 0.970(14) . ?
C12 H12C 0.970(14) . ?
C13 C14 1.391(3) . ?
C13 C17 1.393(3) . ?
C14 H14 0.9500 . ?
C14 C15 1.372(3) . ?
C15 H15 0.9500 . ?
C16 H16 0.9500 . ?
C16 C17 1.384(3) . ?
C17 H17 0.9500 . ?
C18 C19 1.492(3) . ?
C18 C25 1.488(3) . ?
C19 C20 1.397(3) . ?
C19 C24 1.398(3) . ?
C20 H20 0.9500 . ?
C20 C21 1.385(3) . ?
C21 H21 0.9500 . ?
C21 C22 1.377(4) . ?
C22 H22 0.9500 . ?
C22 C23 1.389(4) . ?
C23 H23 0.9500 . ?
C23 C24 1.382(3) . ?
C24 H24 0.9500 . ?
C25 C26 1.425(3) . ?
C25 C28 1.376(3) . ?
C26 H26 0.9500 . ?
C26 C27 1.365(3) . ?
C27 C30 1.461(3) . ?
C28 C29 1.496(3) . ?
C29 H29A 0.992(15) . ?
C29 H29B 0.992(15) . ?
C29 H29C 0.992(15) . ?
C30 C31 1.395(3) . ?
C30 C34 1.393(3) . ?
C31 H31 0.9500 . ?
C31 C32 1.382(3) . ?
C32 H32 0.9500 . ?
C33 H33 0.9500 . ?
C33 C34 1.375(4) . ?
C34 H34 0.9500 . ?
C35 C36 1.489(3) . ?
C35 C42 1.491(3) . ?
C35 C52 1.364(3) . ?
C36 C37 1.400(3) . ?
C36 C41 1.393(3) . ?
C37 H37 0.9500 . ?
C37 C38 1.393(3) . ?
C38 H38 0.9500 . ?
C38 C39 1.384(3) . ?
C39 H39 0.9500 . ?
C39 C40 1.383(3) . ?
C40 H40 0.9500 . ?
C40 C41 1.386(3) . ?
C41 H41 0.9500 . ?
C42 C43 1.418(3) . ?
C42 C45 1.371(3) . ?
C43 H43 0.9500 . ?
C43 C44 1.367(3) . ?
C44 C47 1.458(3) . ?
C45 C46 1.504(3) . ?
C46 H46A 0.962(13) . ?
C46 H46B 0.962(13) . ?
C46 H46C 0.962(13) . ?
C47 C48 1.400(3) . ?
C47 C51 1.392(3) . ?
C48 H48 0.9500 . ?
C48 C49 1.376(3) . ?
C49 H49 0.9500 . ?
C50 H50 0.9500 . ?
C50 C51 1.380(3) . ?
C51 H51 0.9500 . ?
C52 C53 1.483(3) . ?
C52 C59 1.493(3) . ?
C53 C54 1.399(3) . ?
C53 C58 1.398(3) . ?
C54 H54 0.9500 . ?
C54 C55 1.387(3) . ?
C55 H55 0.9500 . ?
C55 C56 1.390(3) . ?
C56 H56 0.9500 . ?
C56 C57 1.386(3) . ?
C57 H57 0.9500 . ?
C57 C58 1.381(3) . ?
C58 H58 0.9500 . ?
C59 C60 1.424(3) . ?
C59 C62 1.375(3) . ?
C60 H60 0.9500 . ?
C60 C61 1.355(3) . ?
C61 C64 1.465(3) . ?
C62 C63 1.491(3) . ?
C63 H63A 0.973(14) . ?
C63 H63B 0.973(14) . ?
C63 H63C 0.973(14) . ?
C64 C65 1.398(3) . ?
C64 C68 1.390(3) . ?
C65 H65 0.9500 . ?
C65 C66 1.380(3) . ?
C66 H66 0.9500 . ?
C67 H67 0.9500 . ?
C67 C68 1.388(3) . ?
C68 H68 0.9500 . ?
C69 C70 1.387(3) . ?
C69 C74 1.386(3) . ?
C69 C75 1.497(3) . ?
C70 H70 0.9500 . ?
C70 C71 1.385(3) . ?
C71 H71 0.9500 . ?
C71 C72 1.378(3) . ?
C72 C73 1.383(3) . ?
C73 H73 0.9500 . ?
C73 C74 1.387(3) . ?
C74 H74 0.9500 . ?
C76 C77 1.391(3) . ?
C76 C81 1.392(3) . ?
C76 C82 1.499(3) . ?
C77 H77 0.9500 . ?
C77 C78 1.388(3) . ?
C78 H78 0.9500 . ?
C78 C79 1.388(3) . ?
C79 C80 1.379(3) . ?
C80 H80 0.9500 . ?
C80 C81 1.383(3) . ?
C81 H81 0.9500 . ?

loop_
_geom_torsion_atom_site_label_1
_geom_torsion_atom_site_label_2
_geom_torsion_atom_site_label_3
_geom_torsion_atom_site_label_4
_geom_torsion
_geom_torsion_site_symmetry_1
_geom_torsion_site_symmetry_2
_geom_torsion_site_symmetry_3
_geom_torsion_site_symmetry_4
_geom_torsion_publ_flag
Zn1 O1 C75 O2 1.5(2) . . . . ?
Zn1 O1 C75 C69 -176.63(16) . . . . ?
Zn1 O2 C75 O1 -1.4(2) . . . . ?
Zn1 O2 C75 C69 176.75(18) . . . . ?
Zn1 O4 C82 O5 -3.1(2) 1_455 . . . ?
Zn1 O4 C82 C76 174.30(17) 1_455 . . . ?
Zn1 O5 C82 O4 3.0(2) 1_455 . . . ?
Zn1 O5 C82 C76 -174.43(17) 1_455 . . . ?
Zn1 N1 C15 C14 173.79(17) . . . . ?
Zn1 N1 C16 C17 -173.21(16) . . . . ?
Zn1 N3 C49 C48 172.91(16) . . . . ?
Zn1 N3 C50 C51 -172.66(16) . . . . ?
S1 C10 C13 C14 150.10(18) . . . . ?
S1 C10 C13 C17 -31.5(3) . . . . ?
S2 C27 C30 C31 146.2(2) . . . . ?
S2 C27 C30 C34 -36.2(3) . . . . ?
S3 C44 C47 C48 -162.17(16) . . . . ?
S3 C44 C47 C51 17.8(3) . . . . ?
S4 C61 C64 C65 -144.42(19) . . . . ?
S4 C61 C64 C68 35.8(3) . . . . ?
O3 C72 C73 C74 -175.87(19) . . . . ?
O3 C79 C80 C81 175.65(19) . . . . ?
N1 C16 C17 C13 -0.7(3) . . . . ?
N2 C33 C34 C30 0.7(5) . . . . ?
N3 C50 C51 C47 0.8(3) . . . . ?
N4 C67 C68 C64 0.1(4) . . . . ?
C1 C2 C3 C4 -175.0(2) . . . . ?
C1 C2 C7 C6 175.3(2) . . . . ?
C1 C8 C9 C10 -179.9(2) . . . . ?
C1 C8 C11 S1 179.53(18) . . . . ?
C1 C8 C11 C12 -2.8(4) . . . . ?
C1 C18 C19 C20 131.4(2) . . . . ?
C1 C18 C19 C24 -49.5(3) . . . . ?
C1 C18 C25 C26 -49.0(3) . . . . ?
C1 C18 C25 C28 134.0(2) . . . . ?
C2 C1 C8 C9 124.9(2) . . . . ?
C2 C1 C8 C11 -53.3(3) . . . . ?
C2 C1 C18 C19 -7.9(3) . . . . ?
C2 C1 C18 C25 170.1(2) . . . . ?
C2 C3 C4 C5 -1.4(4) . . . . ?
C3 C2 C7 C6 -2.9(3) . . . . ?
C3 C4 C5 C6 -0.9(3) . . . . ?
C4 C5 C6 C7 1.2(3) . . . . ?
C5 C6 C7 C2 0.7(3) . . . . ?
C7 C2 C3 C4 3.2(3) . . . . ?
C8 C1 C2 C3 -44.6(3) . . . . ?
C8 C1 C2 C7 137.3(2) . . . . ?
C8 C1 C18 C19 168.5(2) . . . . ?
C8 C1 C18 C25 -13.4(3) . . . . ?
C8 C9 C10 S1 1.1(3) . . . . ?
C8 C9 C10 C13 -178.9(2) . . . . ?
C9 C8 C11 S1 1.2(2) . . . . ?
C9 C8 C11 C12 178.8(2) . . . . ?
C9 C10 C13 C14 -30.0(3) . . . . ?
C9 C10 C13 C17 148.4(2) . . . . ?
C10 S1 C11 C8 -0.51(18) . . . . ?
C10 S1 C11 C12 -178.38(19) . . . . ?
C10 C13 C14 C15 176.9(2) . . . . ?
C10 C13 C17 C16 -176.7(2) . . . . ?
C11 S1 C10 C9 -0.31(18) . . . . ?
C11 S1 C10 C13 179.61(19) . . . . ?
C11 C8 C9 C10 -1.5(3) . . . . ?
C13 C14 C15 N1 0.4(3) . . . . ?
C14 C13 C17 C16 1.7(3) . . . . ?
C15 N1 C16 C17 -0.6(3) . . . . ?
C16 N1 C15 C14 0.7(3) . . . . ?
C17 C13 C14 C15 -1.6(3) . . . . ?
C18 C1 C2 C3 132.0(2) . . . . ?
C18 C1 C2 C7 -46.1(3) . . . . ?
C18 C1 C8 C9 -51.7(3) . . . . ?
C18 C1 C8 C11 130.1(2) . . . . ?
C18 C19 C20 C21 -178.1(2) . . . . ?
C18 C19 C24 C23 179.0(2) . . . . ?
C18 C25 C26 C27 -178.5(2) . . . . ?
C18 C25 C28 S2 178.64(18) . . . . ?
C18 C25 C28 C29 0.3(4) . . . . ?
C19 C18 C25 C26 129.1(2) . . . . ?
C19 C18 C25 C28 -47.8(3) . . . . ?
C19 C20 C21 C22 -1.6(4) . . . . ?
C20 C19 C24 C23 -1.8(3) . . . . ?
C20 C21 C22 C23 -0.5(4) . . . . ?
C21 C22 C23 C24 1.5(4) . . . . ?
C22 C23 C24 C19 -0.3(4) . . . . ?
C24 C19 C20 C21 2.8(4) . . . . ?
C25 C18 C19 C20 -46.7(3) . . . . ?
C25 C18 C19 C24 132.4(2) . . . . ?
C25 C26 C27 S2 0.4(3) . . . . ?
C25 C26 C27 C30 -179.6(2) . . . . ?
C26 C25 C28 S2 1.4(3) . . . . ?
C26 C25 C28 C29 -176.9(2) . . . . ?
C26 C27 C30 C31 -33.7(4) . . . . ?
C26 C27 C30 C34 143.9(3) . . . . ?
C27 S2 C28 C25 -1.01(19) . . . . ?
C27 S2 C28 C29 177.6(2) . . . . ?
C27 C30 C31 C32 178.2(2) . . . . ?
C27 C30 C34 C33 -178.9(3) . . . . ?
C28 S2 C27 C26 0.32(19) . . . . ?
C28 S2 C27 C30 -179.6(2) . . . . ?
C28 C25 C26 C27 -1.2(3) . . . . ?
C30 C31 C32 N2 0.8(4) . . . . ?
C31 C30 C34 C33 -1.2(4) . . . . ?
C32 N2 C33 C34 0.6(5) . . . . ?
C33 N2 C32 C31 -1.4(4) . . . . ?
C34 C30 C31 C32 0.5(4) . . . . ?
C35 C36 C37 C38 -172.1(2) . . . . ?
C35 C36 C41 C40 171.53(19) . . . . ?
C35 C42 C43 C44 -177.70(19) . . . . ?
C35 C42 C45 S3 176.85(17) . . . . ?
C35 C42 C45 C46 -2.2(4) . . . . ?
C35 C52 C53 C54 -145.2(2) . . . . ?
C35 C52 C53 C58 38.8(3) . . . . ?
C35 C52 C59 C60 50.8(3) . . . . ?
C35 C52 C59 C62 -130.7(2) . . . . ?
C36 C35 C42 C43 -127.1(2) . . . . ?
C36 C35 C42 C45 54.7(3) . . . . ?
C36 C35 C52 C53 18.9(3) . . . . ?
C36 C35 C52 C59 -158.63(19) . . . . ?
C36 C37 C38 C39 0.5(3) . . . . ?
C37 C36 C41 C40 -0.7(3) . . . . ?
C37 C38 C39 C40 -0.6(3) . . . . ?
C38 C39 C40 C41 0.0(3) . . . . ?
C39 C40 C41 C36 0.7(3) . . . . ?
C41 C36 C37 C38 0.1(3) . . . . ?
C42 C35 C36 C37 34.0(3) . . . . ?
C42 C35 C36 C41 -138.0(2) . . . . ?
C42 C35 C52 C53 -163.73(19) . . . . ?
C42 C35 C52 C59 18.8(3) . . . . ?
C42 C43 C44 S3 0.4(2) . . . . ?
C42 C43 C44 C47 -177.69(19) . . . . ?
C43 C42 C45 S3 -1.5(2) . . . . ?
C43 C42 C45 C46 179.4(2) . . . . ?
C43 C44 C47 C48 15.7(3) . . . . ?
C43 C44 C47 C51 -164.4(2) . . . . ?
C44 S3 C45 C42 1.49(17) . . . . ?
C44 S3 C45 C46 -179.34(19) . . . . ?
C44 C47 C48 C49 -177.59(19) . . . . ?
C44 C47 C51 C50 177.5(2) . . . . ?
C45 S3 C44 C43 -1.04(17) . . . . ?
C45 S3 C44 C47 177.12(18) . . . . ?
C45 C42 C43 C44 0.8(3) . . . . ?
C47 C48 C49 N3 -0.7(3) . . . . ?
C48 C47 C51 C50 -2.5(3) . . . . ?
C49 N3 C50 C51 1.1(3) . . . . ?
C50 N3 C49 C48 -1.1(3) . . . . ?
C51 C47 C48 C49 2.4(3) . . . . ?
C52 C35 C36 C37 -148.6(2) . . . . ?
C52 C35 C36 C41 39.4(3) . . . . ?
C52 C35 C42 C43 55.3(3) . . . . ?
C52 C35 C42 C45 -122.9(2) . . . . ?
C52 C53 C54 C55 -177.6(2) . . . . ?
C52 C53 C58 C57 177.6(2) . . . . ?
C52 C59 C60 C61 179.69(19) . . . . ?
C52 C59 C62 S4 179.28(17) . . . . ?
C52 C59 C62 C63 -0.6(4) . . . . ?
C53 C52 C59 C60 -127.0(2) . . . . ?
C53 C52 C59 C62 51.6(3) . . . . ?
C53 C54 C55 C56 0.2(4) . . . . ?
C54 C53 C58 C57 1.5(3) . . . . ?
C54 C55 C56 C57 1.1(4) . . . . ?
C55 C56 C57 C58 -1.0(4) . . . . ?
C56 C57 C58 C53 -0.3(3) . . . . ?
C58 C53 C54 C55 -1.5(3) . . . . ?
C59 C52 C53 C54 32.4(3) . . . . ?
C59 C52 C53 C58 -143.6(2) . . . . ?
C59 C60 C61 S4 0.6(2) . . . . ?
C59 C60 C61 C64 -178.8(2) . . . . ?
C60 C59 C62 S4 -2.1(2) . . . . ?
C60 C59 C62 C63 178.0(2) . . . . ?
C60 C61 C64 C65 35.0(3) . . . . ?
C60 C61 C64 C68 -144.9(2) . . . . ?
C61 S4 C62 C59 2.08(18) . . . . ?
C61 S4 C62 C63 -178.0(2) . . . . ?
C61 C64 C65 C66 -179.3(2) . . . . ?
C61 C64 C68 C67 179.5(2) . . . . ?
C62 S4 C61 C60 -1.53(18) . . . . ?
C62 S4 C61 C64 177.95(19) . . . . ?
C62 C59 C60 C61 1.0(3) . . . . ?
C64 C65 C66 N4 -0.5(4) . . . . ?
C65 C64 C68 C67 -0.4(3) . . . . ?
C66 N4 C67 C68 0.0(4) . . . . ?
C67 N4 C66 C65 0.2(4) . . . . ?
C68 C64 C65 C66 0.6(3) . . . . ?
C69 C70 C71 C72 -0.4(4) . . . . ?
C70 C69 C74 C73 0.1(3) . . . . ?
C70 C69 C75 O1 -3.2(3) . . . . ?
C70 C69 C75 O2 178.7(2) . . . . ?
C70 C71 C72 O3 176.2(2) . . . . ?
C70 C71 C72 C73 0.5(3) . . . . ?
C71 C72 C73 C74 -0.3(3) . . . . ?
C72 O3 C79 C78 -50.6(3) . . . . ?
C72 O3 C79 C80 134.4(2) . . . . ?
C72 C73 C74 C69 0.0(3) . . . . ?
C74 C69 C70 C71 0.1(3) . . . . ?
C74 C69 C75 O1 175.74(19) . . . . ?
C74 C69 C75 O2 -2.4(3) . . . . ?
C75 C69 C70 C71 179.1(2) . . . . ?
C75 C69 C74 C73 -178.85(19) . . . . ?
C76 C77 C78 C79 -0.6(3) . . . . ?
C77 C76 C81 C80 -0.1(3) . . . . ?
C77 C76 C82 O4 -3.7(3) . . . . ?
C77 C76 C82 O5 173.7(2) . . . . ?
C77 C78 C79 O3 -174.90(19) . . . . ?
C77 C78 C79 C80 -0.1(3) . . . . ?
C78 C79 C80 C81 0.7(3) . . . . ?
C79 O3 C72 C71 131.2(2) . . . . ?
C79 O3 C72 C73 -53.0(3) . . . . ?
C79 C80 C81 C76 -0.5(3) . . . . ?
C81 C76 C77 C78 0.7(3) . . . . ?
C81 C76 C82 O4 178.64(19) . . . . ?
C81 C76 C82 O5 -3.9(3) . . . . ?
C82 C76 C77 C78 -176.9(2) . . . . ?
C82 C76 C81 C80 177.5(2) . . . . ?
